data_7015618
loop_
_publ_author_name
'Zhu, Yan-Yu'
'Sun, Zhen-Gang'
'Tong, Fei'
'Liu, Zhong-Min'
'Huang, Cui-Ying'
'Wang, Wei-Nan'
'Jiao, Cheng-Qi'
'Wang, Cheng-Lin'
'Li, Chao'
'Chen, Kai'

_publ_section_title
;
 Hydrothermal synthesis, crystal structures, and luminescent properties
 of a series of new lanthanide oxalatophosphonates with a layer
 architecture.
;
_journal_issue 20
_journal_name_full 'Dalton transactions (Cambridge, England : 2003)'
_journal_page_first 5584
_journal_page_last 5590
_journal_paper_doi 10.1039/c0dt01781g
_journal_volume 40
_journal_year 2011
_chemical_formula_sum 'C11 H18 La N O12 P2'
_chemical_formula_weight 557.11
_chemical_name_systematic
;
?
;
_space_group_IT_number 15
_symmetry_cell_setting monoclinic
_symmetry_space_group_name_Hall '-C 2yc'
_symmetry_space_group_name_H-M 'C 1 2/c 1'
_atom_sites_solution_hydrogens geom
_atom_sites_solution_primary direct
_atom_sites_solution_secondary difmap
_audit_creation_method SHELXL-97
_cell_angle_alpha 90.00
_cell_angle_beta 126.854(3)
_cell_angle_gamma 90.00
_cell_formula_units_Z 8
_cell_length_a 28.085(9)
_cell_length_b 9.131(3)
_cell_length_c 17.632(6)
_cell_measurement_reflns_used 2837
_cell_measurement_temperature 295(2)
_cell_measurement_theta_max 27.52
_cell_measurement_theta_min 2.31
_cell_volume 3618(2)
_computing_cell_refinement 'Bruker SMART'
_computing_data_collection 'Bruker SMART'
_computing_data_reduction 'Bruker SHELXTL'
_computing_molecular_graphics 'Bruker SHELXTL'
_computing_publication_material 'Bruker SHELXTL'
_computing_structure_refinement 'SHELXL-97 (Sheldrick, 1997)'
_computing_structure_solution 'SHELXS-97 (Sheldrick, 1990)'
_diffrn_ambient_temperature 295(2)
_diffrn_measured_fraction_theta_full 0.997
_diffrn_measured_fraction_theta_max 0.997
_diffrn_measurement_device_type 'Smart Apex II CCD'
_diffrn_measurement_method 'omega scans'
_diffrn_radiation_monochromator graphite
_diffrn_radiation_source 'fine-focus sealed tube'
_diffrn_radiation_type MoK\a
_diffrn_radiation_wavelength 0.71073
_diffrn_reflns_av_R_equivalents 0.0454
_diffrn_reflns_av_sigmaI/netI 0.0571
_diffrn_reflns_limit_h_max 35
_diffrn_reflns_limit_h_min -28
_diffrn_reflns_limit_k_max 11
_diffrn_reflns_limit_k_min -10
_diffrn_reflns_limit_l_max 22
_diffrn_reflns_limit_l_min -22
_diffrn_reflns_number 9765
_diffrn_reflns_theta_full 26.49
_diffrn_reflns_theta_max 26.49
_diffrn_reflns_theta_min 1.81
_diffrn_standards_decay_% 0
_diffrn_standards_interval_count 0
_diffrn_standards_interval_time 0
_diffrn_standards_number 0
_exptl_absorpt_coefficient_mu 2.602
_exptl_absorpt_correction_T_max 0.8208
_exptl_absorpt_correction_T_min 0.6901
_exptl_absorpt_correction_type empirical
_exptl_absorpt_process_details sadabs
_exptl_crystal_colour colorless
_exptl_crystal_density_diffrn 2.046
_exptl_crystal_density_method 'not measured'
_exptl_crystal_description block
_exptl_crystal_F_000 2192
_exptl_crystal_size_max 0.15
_exptl_crystal_size_mid 0.12
_exptl_crystal_size_min 0.08
_refine_diff_density_max 2.221
_refine_diff_density_min -1.186
_refine_diff_density_rms 0.161
_refine_ls_extinction_method none
_refine_ls_goodness_of_fit_ref 1.000
_refine_ls_hydrogen_treatment constr
_refine_ls_matrix_type full
_refine_ls_number_parameters 244
_refine_ls_number_reflns 3740
_refine_ls_number_restraints 0
_refine_ls_restrained_S_all 1.000
_refine_ls_R_factor_all 0.0571
_refine_ls_R_factor_gt 0.0412
_refine_ls_shift/su_max 0.001
_refine_ls_shift/su_mean 0.000
_refine_ls_structure_factor_coef Fsqd
_refine_ls_weighting_details 'calc w=1/[\s^2^(Fo^2^)+(0.0593P)^2^+0.0000P] where P=(Fo^2^+2Fc^2^)/3'
_refine_ls_weighting_scheme calc
_refine_ls_wR_factor_gt 0.0943
_refine_ls_wR_factor_ref 0.1038
_reflns_number_gt 2928
_reflns_number_total 3740
_reflns_threshold_expression >2sigma(I)
_cod_data_source_file c0dt01781g.txt
_cod_data_source_block szg92
_cod_depositor_comments
;
The following automatic conversions were performed:
'_symmetry_cell_setting' value 'Monoclinic' changed to 'monoclinic'
according to '/home/saulius/struct/CIF-dictionaries/cif_core.dic'
dictionary named 'cif_core.dic' version 2.4.1 from 2010-06-29.

Automatic conversion script
Id: cif_fix_enum 1555 2011-01-17 13:19:09Z saulius 
;
_cod_original_sg_symbol_H-M C2/c
_cod_database_code 7015618

loop_
_symmetry_equiv_pos_as_xyz
'x, y, z'
'-x, y, -z+1/2'
'x+1/2, y+1/2, z'
'-x+1/2, y+1/2, -z+1/2'
'-x, -y, -z'
'x, -y, z-1/2'
'-x+1/2, -y+1/2, -z'
'x+1/2, -y+1/2, z-1/2'

loop_
_atom_site_label
_atom_site_type_symbol
_atom_site_fract_x
_atom_site_fract_y
_atom_site_fract_z
_atom_site_U_iso_or_equiv
_atom_site_adp_type
_atom_site_occupancy
_atom_site_symmetry_multiplicity
_atom_site_calc_flag
_atom_site_refinement_flags
_atom_site_disorder_assembly
_atom_site_disorder_group
La1 La 0.247288(13) 0.63910(3) 0.61406(2) 0.01993(12) Uani 1 1 d . . .
P1 P 0.38075(6) 0.75051(15) 0.63181(10) 0.0232(3) Uani 1 1 d . . .
P2 P 0.27096(6) 1.04771(14) 0.56992(10) 0.0217(3) Uani 1 1 d . . .
O1 O 0.34648(17) 0.6554(4) 0.6524(3) 0.0292(9) Uani 1 1 d . . .
O2 O 0.34710(16) 0.8303(4) 0.5391(3) 0.0267(8) Uani 1 1 d . . .
O3 O 0.43382(17) 0.6651(4) 0.6471(3) 0.0348(10) Uani 1 1 d . . .
H3A H 0.4334 0.6770 0.5986 0.052 Uiso 1 1 d R . .
O4 O 0.25540(18) 0.8924(4) 0.5724(3) 0.0323(9) Uani 1 1 d . . .
O5 O 0.26740(18) 1.0876(4) 0.4832(3) 0.0308(9) Uani 1 1 d . . .
O6 O 0.23140(18) 1.1538(4) 0.5800(3) 0.0309(9) Uani 1 1 d . . .
H6A H 0.2330 1.2383 0.5606 0.046 Uiso 1 1 d R . .
O7 O 0.30778(17) 0.7885(4) 0.7664(3) 0.0304(9) Uani 1 1 d . . .
O8 O 0.30838(17) 0.9637(4) 0.8549(3) 0.0332(9) Uani 1 1 d . . .
O9 O 0.18783(18) 0.7785(5) 0.6604(3) 0.0389(10) Uani 1 1 d . . .
O10 O 0.18983(17) 0.9468(4) 0.7545(3) 0.0358(10) Uani 1 1 d . . .
O1W O 0.4391(3) 0.6831(7) 0.5070(4) 0.084(2) Uani 1 1 d . . .
H1WA H 0.4674 0.6585 0.5048 0.126 Uiso 1 1 d R . .
H1WB H 0.4118 0.7247 0.4549 0.126 Uiso 1 1 d R . .
O2W O 0.0733(3) 0.1101(7) 0.6033(5) 0.096(2) Uani 1 1 d . . .
H2WA H 0.0496 0.0656 0.6105 0.143 Uiso 1 1 d R . .
H2WB H 0.0937 0.1726 0.6480 0.143 Uiso 1 1 d R . .
N1 N 0.38232(18) 0.9688(5) 0.7465(3) 0.0246(10) Uani 1 1 d . . .
H1A H 0.3557 0.9049 0.7417 0.030 Uiso 1 1 d R . .
C1 C 0.4207(3) 0.8822(6) 0.7293(4) 0.0286(12) Uani 1 1 d . . .
H1B H 0.4409 0.9497 0.7154 0.034 Uiso 1 1 d R . .
H1C H 0.4505 0.8299 0.7865 0.034 Uiso 1 1 d R . .
C2 C 0.3460(3) 1.0878(6) 0.6751(4) 0.0339(13) Uani 1 1 d . . .
H2A H 0.3438 1.1696 0.7077 0.041 Uiso 1 1 d R . .
H2B H 0.3677 1.1205 0.6520 0.041 Uiso 1 1 d R . .
C3 C 0.4211(3) 1.0301(7) 0.8479(4) 0.0345(14) Uani 1 1 d . . .
H3B H 0.3967 1.0857 0.8589 0.041 Uiso 1 1 d R . .
H3C H 0.4378 0.9485 0.8916 0.041 Uiso 1 1 d R . .
C4 C 0.4710(3) 1.1276(6) 0.8678(4) 0.0321(13) Uani 1 1 d . . .
C5 C 0.5284(3) 1.0731(7) 0.9164(4) 0.0350(14) Uani 1 1 d . . .
H5 H 0.5359 0.9761 0.9366 0.042 Uiso 1 1 calc R . .
C6 C 0.5745(3) 1.1604(8) 0.9353(4) 0.0422(16) Uani 1 1 d . . .
H6 H 0.6130 1.1233 0.9695 0.051 Uiso 1 1 calc R . .
C7 C 0.5631(3) 1.3032(8) 0.9029(5) 0.0499(18) Uani 1 1 d . . .
H7 H 0.5937 1.3617 0.9135 0.060 Uiso 1 1 calc R . .
C8 C 0.5057(3) 1.3594(7) 0.8545(5) 0.0445(16) Uani 1 1 d . . .
H8 H 0.4979 1.4557 0.8331 0.053 Uiso 1 1 calc R . .
C9 C 0.4610(3) 1.2725(7) 0.8384(4) 0.0371(14) Uani 1 1 d . . .
H9 H 0.4229 1.3114 0.8071 0.045 Uiso 1 1 calc R . .
C10 C 0.2825(2) 0.8729(5) 0.7894(4) 0.0242(11) Uani 1 1 d . . .
C11 C 0.2136(3) 0.8648(6) 0.7286(4) 0.0294(13) Uani 1 1 d . . .

loop_
_atom_site_aniso_label
_atom_site_aniso_U_11
_atom_site_aniso_U_22
_atom_site_aniso_U_33
_atom_site_aniso_U_23
_atom_site_aniso_U_13
_atom_site_aniso_U_12
La1 0.02424(19) 0.01602(17) 0.02465(18) 0.00011(12) 0.01740(15) -0.00042(12)
P1 0.0215(7) 0.0242(7) 0.0279(7) -0.0002(6) 0.0169(6) 0.0023(5)
P2 0.0253(8) 0.0164(7) 0.0271(7) -0.0007(5) 0.0177(6) -0.0004(5)
O1 0.030(2) 0.028(2) 0.038(2) 0.0020(17) 0.0243(19) 0.0009(16)
O2 0.026(2) 0.028(2) 0.029(2) -0.0014(16) 0.0181(18) -0.0011(15)
O3 0.030(2) 0.045(3) 0.036(2) 0.0066(18) 0.024(2) 0.0144(18)
O4 0.033(2) 0.017(2) 0.042(2) 0.0039(17) 0.020(2) -0.0001(16)
O5 0.048(3) 0.0212(19) 0.031(2) 0.0017(16) 0.028(2) 0.0043(17)
O6 0.040(2) 0.023(2) 0.040(2) 0.0025(17) 0.030(2) 0.0057(16)
O7 0.031(2) 0.033(2) 0.034(2) -0.0082(17) 0.0234(19) -0.0002(17)
O8 0.027(2) 0.038(2) 0.036(2) -0.0146(18) 0.0189(19) -0.0018(17)
O9 0.037(2) 0.041(3) 0.044(2) -0.023(2) 0.027(2) -0.0122(19)
O10 0.030(2) 0.039(3) 0.046(2) -0.0166(19) 0.027(2) -0.0031(18)
O1W 0.127(6) 0.086(4) 0.095(4) 0.033(4) 0.097(5) 0.040(4)
O2W 0.067(4) 0.120(6) 0.085(5) 0.012(4) 0.038(4) -0.028(4)
N1 0.020(2) 0.031(3) 0.027(2) -0.0038(19) 0.016(2) -0.0041(18)
C1 0.023(3) 0.033(3) 0.031(3) -0.004(2) 0.017(3) -0.001(2)
C2 0.028(3) 0.024(3) 0.047(4) -0.006(3) 0.021(3) -0.002(2)
C3 0.038(4) 0.041(4) 0.033(3) -0.008(3) 0.026(3) -0.007(3)
C4 0.032(3) 0.039(4) 0.030(3) -0.012(2) 0.021(3) -0.008(2)
C5 0.033(4) 0.038(4) 0.032(3) -0.008(3) 0.018(3) -0.001(3)
C6 0.027(4) 0.059(5) 0.036(3) -0.007(3) 0.017(3) -0.002(3)
C7 0.041(4) 0.054(5) 0.063(5) -0.015(4) 0.036(4) -0.017(3)
C8 0.043(4) 0.033(4) 0.055(4) -0.004(3) 0.028(4) -0.007(3)
C9 0.034(4) 0.035(4) 0.040(4) -0.007(3) 0.021(3) 0.001(3)
C10 0.028(3) 0.022(3) 0.032(3) 0.000(2) 0.023(3) 0.001(2)
C11 0.033(3) 0.029(3) 0.038(3) -0.004(2) 0.028(3) -0.006(2)

loop_
_atom_type_symbol
_atom_type_description
_atom_type_scat_dispersion_real
_atom_type_scat_dispersion_imag
_atom_type_scat_source
C C 0.0033 0.0016 'International Tables Vol C Tables 4.2.6.8 and 6.1.1.4'
H H 0.0000 0.0000 'International Tables Vol C Tables 4.2.6.8 and 6.1.1.4'
N N 0.0061 0.0033 'International Tables Vol C Tables 4.2.6.8 and 6.1.1.4'
O O 0.0106 0.0060 'International Tables Vol C Tables 4.2.6.8 and 6.1.1.4'
P P 0.1023 0.0942 'International Tables Vol C Tables 4.2.6.8 and 6.1.1.4'
La La -0.2871 2.4523 'International Tables Vol C Tables 4.2.6.8 and 6.1.1.4'

loop_
_geom_angle_atom_site_label_1
_geom_angle_atom_site_label_2
_geom_angle_atom_site_label_3
_geom_angle
_geom_angle_site_symmetry_1
_geom_angle_site_symmetry_3
_geom_angle_publ_flag
O2 La1 O1 127.44(13) 7_566 . ?
O2 La1 O4 78.15(13) 7_566 . ?
O1 La1 O4 74.53(13) . . ?
O2 La1 O8 84.73(12) 7_566 4_546 ?
O1 La1 O8 137.03(12) . 4_546 ?
O4 La1 O8 146.89(13) . 4_546 ?
O2 La1 O7 135.15(12) 7_566 . ?
O1 La1 O7 75.34(12) . . ?
O4 La1 O7 71.98(13) . . ?
O8 La1 O7 102.70(13) 4_546 . ?
O2 La1 O5 73.50(12) 7_566 7_566 ?
O1 La1 O5 86.19(13) . 7_566 ?
O4 La1 O5 124.26(12) . 7_566 ?
O8 La1 O5 76.11(13) 4_546 7_566 ?
O7 La1 O5 151.35(12) . 7_566 ?
O2 La1 O10 141.74(13) 7_566 4_546 ?
O1 La1 O10 74.96(12) . 4_546 ?
O4 La1 O10 139.98(13) . 4_546 ?
O8 La1 O10 63.37(12) 4_546 4_546 ?
O7 La1 O10 75.71(13) . 4_546 ?
O5 La1 O10 78.47(13) 7_566 4_546 ?
O2 La1 O9 79.20(13) 7_566 . ?
O1 La1 O9 136.52(12) . . ?
O4 La1 O9 79.99(13) . . ?
O8 La1 O9 69.01(14) 4_546 . ?
O7 La1 O9 63.43(12) . . ?
O5 La1 O9 137.18(13) 7_566 . ?
O10 La1 O9 105.91(14) 4_546 . ?
O2 La1 P2 63.70(9) 7_566 7_566 ?
O1 La1 P2 77.91(9) . 7_566 ?
O4 La1 P2 99.94(10) . 7_566 ?
O8 La1 P2 97.46(10) 4_546 7_566 ?
O7 La1 P2 153.23(9) . 7_566 ?
O5 La1 P2 24.32(8) 7_566 7_566 ?
O10 La1 P2 98.33(10) 4_546 7_566 ?
O9 La1 P2 141.79(9) . 7_566 ?
O1 P1 O2 118.1(2) . . ?
O1 P1 O3 110.9(2) . . ?
O2 P1 O3 110.2(2) . . ?
O1 P1 C1 106.0(2) . . ?
O2 P1 C1 109.6(2) . . ?
O3 P1 C1 100.5(2) . . ?
O4 P2 O5 114.5(2) . . ?
O4 P2 O6 110.2(2) . . ?
O5 P2 O6 110.2(2) . . ?
O4 P2 C2 109.9(3) . . ?
O5 P2 C2 108.3(3) . . ?
O6 P2 C2 103.1(2) . . ?
O4 P2 La1 71.00(16) . 7_566 ?
O5 P2 La1 44.07(15) . 7_566 ?
O6 P2 La1 134.83(17) . 7_566 ?
C2 P2 La1 119.3(2) . 7_566 ?
P1 O1 La1 139.6(2) . . ?
P1 O2 La1 146.0(2) . 7_566 ?
P1 O3 H3A 109.1 . . ?
P2 O4 La1 167.5(3) . . ?
P2 O5 La1 111.6(2) . 7_566 ?
P2 O6 H6A 107.6 . . ?
C10 O7 La1 121.0(3) . . ?
C10 O8 La1 122.2(3) . 4_556 ?
C11 O9 La1 120.4(4) . . ?
C11 O10 La1 120.4(4) . 4_556 ?
H1WA O1W H1WB 109.3 . . ?
H2WA O2W H2WB 109.4 . . ?
C2 N1 C1 114.7(4) . . ?
C2 N1 C3 111.3(4) . . ?
C1 N1 C3 109.4(4) . . ?
C2 N1 H1A 106.1 . . ?
C1 N1 H1A 107.0 . . ?
C3 N1 H1A 108.1 . . ?
N1 C1 P1 115.1(4) . . ?
N1 C1 H1B 108.5 . . ?
P1 C1 H1B 107.7 . . ?
N1 C1 H1C 108.9 . . ?
P1 C1 H1C 108.4 . . ?
H1B C1 H1C 108.0 . . ?
N1 C2 P2 119.7(4) . . ?
N1 C2 H2A 108.2 . . ?
P2 C2 H2A 108.3 . . ?
N1 C2 H2B 107.1 . . ?
P2 C2 H2B 105.7 . . ?
H2A C2 H2B 107.1 . . ?
C4 C3 N1 113.4(4) . . ?
C4 C3 H3B 108.4 . . ?
N1 C3 H3B 109.4 . . ?
C4 C3 H3C 109.3 . . ?
N1 C3 H3C 108.2 . . ?
H3B C3 H3C 108.0 . . ?
C9 C4 C5 118.2(6) . . ?
C9 C4 C3 121.6(6) . . ?
C5 C4 C3 120.2(6) . . ?
C6 C5 C4 121.1(6) . . ?
C6 C5 H5 119.5 . . ?
C4 C5 H5 119.5 . . ?
C5 C6 C7 119.6(6) . . ?
C5 C6 H6 120.2 . . ?
C7 C6 H6 120.2 . . ?
C6 C7 C8 119.8(6) . . ?
C6 C7 H7 120.1 . . ?
C8 C7 H7 120.1 . . ?
C9 C8 C7 119.8(6) . . ?
C9 C8 H8 120.1 . . ?
C7 C8 H8 120.1 . . ?
C8 C9 C4 121.5(6) . . ?
C8 C9 H9 119.2 . . ?
C4 C9 H9 119.2 . . ?
O8 C10 O7 125.1(5) . . ?
O8 C10 C11 117.8(5) . . ?
O7 C10 C11 117.1(5) . . ?
O9 C11 O10 127.0(6) . . ?
O9 C11 C10 117.3(5) . . ?
O10 C11 C10 115.7(5) . . ?

loop_
_geom_bond_atom_site_label_1
_geom_bond_atom_site_label_2
_geom_bond_distance
_geom_bond_site_symmetry_2
_geom_bond_publ_flag
La1 O2 2.410(4) 7_566 ?
La1 O1 2.445(4) . ?
La1 O4 2.478(4) . ?
La1 O8 2.517(4) 4_546 ?
La1 O7 2.547(4) . ?
La1 O5 2.559(4) 7_566 ?
La1 O10 2.581(4) 4_546 ?
La1 O9 2.591(4) . ?
La1 P2 3.4207(16) 7_566 ?
P1 O1 1.494(4) . ?
P1 O2 1.498(4) . ?
P1 O3 1.556(4) . ?
P1 C1 1.829(6) . ?
P2 O4 1.492(4) . ?
P2 O5 1.515(4) . ?
P2 O6 1.563(4) . ?
P2 C2 1.823(6) . ?
P2 La1 3.4207(16) 7_566 ?
O2 La1 2.410(4) 7_566 ?
O3 H3A 0.8547 . ?
O5 La1 2.559(4) 7_566 ?
O6 H6A 0.8567 . ?
O7 C10 1.268(6) . ?
O8 C10 1.242(6) . ?
O8 La1 2.517(4) 4_556 ?
O9 C11 1.243(6) . ?
O10 C11 1.257(6) . ?
O10 La1 2.581(4) 4_556 ?
O1W H1WA 0.8502 . ?
O1W H1WB 0.8549 . ?
O2W H2WA 0.8520 . ?
O2W H2WB 0.8561 . ?
N1 C2 1.506(7) . ?
N1 C1 1.508(7) . ?
N1 C3 1.535(7) . ?
N1 H1A 0.9128 . ?
C1 H1B 0.9637 . ?
C1 H1C 0.9658 . ?
C2 H2A 0.9669 . ?
C2 H2B 0.9620 . ?
C3 C4 1.512(8) . ?
C3 H3B 0.9623 . ?
C3 H3C 0.9675 . ?
C4 C9 1.387(8) . ?
C4 C5 1.388(8) . ?
C5 C6 1.382(9) . ?
C5 H5 0.9300 . ?
C6 C7 1.382(10) . ?
C6 H6 0.9300 . ?
C7 C8 1.393(10) . ?
C7 H7 0.9300 . ?
C8 C9 1.363(9) . ?
C8 H8 0.9300 . ?
C9 H9 0.9300 . ?
C10 C11 1.553(8) . ?
